data_4504260
loop_
_publ_author_name
'Reddy, L. Sreenivas'
'Chandran, Sreekanth K.'
'George, Sumod'
'Babu, N. Jagadeesh'
'Nangia, Ashwini'

_publ_section_title
;
 Crystal Structures ofN-Aryl-N'-4-Nitrophenyl Ureas: Molecular Conformation
 and Weak Interactions Direct the Strong Hydrogen Bond Synthon
;
_journal_coden_ASTM CGDEFU
_journal_issue 12
_journal_name_full 'Crystal Growth & Design'
_journal_page_first 2675
_journal_page_last 2690
_journal_paper_doi 10.1021/cg070155j
_journal_volume 7
_journal_year 2007
_chemical_formula_sum 'C15 H16 N4 O3'
_chemical_formula_weight 300.32
_space_group_IT_number 2
_symmetry_cell_setting triclinic
_symmetry_space_group_name_Hall '-P 1'
_symmetry_space_group_name_H-M 'P -1'
_atom_sites_solution_hydrogens geom
_atom_sites_solution_primary direct
_atom_sites_solution_secondary difmap
_audit_creation_method SHELXL-97
_cell_angle_alpha 89.95(3)
_cell_angle_beta 87.01(3)
_cell_angle_gamma 85.23(3)
_cell_formula_units_Z 4
_cell_length_a 6.0710(12)
_cell_length_b 7.5613(15)
_cell_length_c 31.715(6)
_cell_measurement_temperature 293(2)
_cell_volume 1448.8(5)
_computing_structure_refinement 'SHELXL-97 (Sheldrick, 1997)'
_computing_structure_solution 'SHELXS-97 (Sheldrick, 1990)'
_diffrn_ambient_temperature 293(2)
_diffrn_measured_fraction_theta_full 0.756
_diffrn_measured_fraction_theta_max 0.756
_diffrn_radiation_monochromator graphite
_diffrn_radiation_source 'fine-focus sealed tube'
_diffrn_radiation_type MoK\a
_diffrn_radiation_wavelength 0.71073
_diffrn_reflns_av_R_equivalents 0.0326
_diffrn_reflns_av_sigmaI/netI 0.0975
_diffrn_reflns_limit_h_max 7
_diffrn_reflns_limit_h_min 0
_diffrn_reflns_limit_k_max 8
_diffrn_reflns_limit_k_min -8
_diffrn_reflns_limit_l_max 37
_diffrn_reflns_limit_l_min -37
_diffrn_reflns_number 5543
_diffrn_reflns_theta_full 27.57
_diffrn_reflns_theta_max 27.57
_diffrn_reflns_theta_min 1.29
_exptl_absorpt_coefficient_mu 0.099
_exptl_absorpt_correction_T_max 0.9834
_exptl_absorpt_correction_T_min 0.9719
_exptl_absorpt_correction_type none
_exptl_crystal_density_diffrn 1.377
_exptl_crystal_density_method 'not measured'
_exptl_crystal_F_000 632
_exptl_crystal_size_max 0.29
_exptl_crystal_size_mid 0.20
_exptl_crystal_size_min 0.17
_refine_diff_density_max 0.269
_refine_diff_density_min -0.310
_refine_diff_density_rms 0.066
_refine_ls_extinction_method none
_refine_ls_goodness_of_fit_ref 1.025
_refine_ls_hydrogen_treatment mixed
_refine_ls_matrix_type full
_refine_ls_number_parameters 417
_refine_ls_number_reflns 5055
_refine_ls_number_restraints 0
_refine_ls_restrained_S_all 1.025
_refine_ls_R_factor_all 0.1800
_refine_ls_R_factor_gt 0.0749
_refine_ls_shift/su_max 0.000
_refine_ls_shift/su_mean 0.000
_refine_ls_structure_factor_coef Fsqd
_refine_ls_weighting_details 'calc w=1/[\s^2^(Fo^2^)+(0.1391P)^2^+0.0000P] where P=(Fo^2^+2Fc^2^)/3'
_refine_ls_weighting_scheme calc
_refine_ls_wR_factor_gt 0.1893
_refine_ls_wR_factor_ref 0.2719
_reflns_number_gt 2331
_reflns_number_total 5055
_reflns_threshold_expression >2sigma(I)
_cod_data_source_file cg070155j-file021.cif
_cod_data_source_block 5.19
_cod_depositor_comments
;
The following automatic conversions were performed:

'_symmetry_cell_setting' value 'Triclinic' changed to 'triclinic'
according to /home/saulius/struct/CIF-dictionaries/cif_core.dic
dictionary named 'cif_core.dic' version 2.4.1 from 2010-06-29.

Automatic conversion script
Id: cif_fix_values 1715 2011-07-08 13:25:40Z adriana 
;
_cod_original_cell_volume 1448.9(5)
_cod_database_code 4504260

loop_
_symmetry_equiv_pos_as_xyz
'x, y, z'
'-x, -y, -z'

loop_
_atom_site_label
_atom_site_type_symbol
_atom_site_fract_x
_atom_site_fract_y
_atom_site_fract_z
_atom_site_U_iso_or_equiv
_atom_site_adp_type
_atom_site_occupancy
_atom_site_symmetry_multiplicity
_atom_site_calc_flag
_atom_site_refinement_flags
O1 O 0.7243(6) 0.4877(5) 0.25096(11) 0.0563(11) Uani 1 1 d .
O2 O 0.9603(11) 0.2316(8) 0.04949(16) 0.111(2) Uani 1 1 d .
O3 O 1.2971(12) 0.3478(8) 0.05164(17) 0.123(2) Uani 1 1 d .
O4 O 0.1747(6) 0.0209(5) 0.24796(11) 0.0490(10) Uani 1 1 d .
O5 O -0.2797(9) 0.1858(8) 0.43370(16) 0.108(2) Uani 1 1 d .
O6 O -0.0071(9) 0.3372(9) 0.46262(15) 0.105(2) Uani 1 1 d .
N1 N 0.8608(8) 0.7479(6) 0.27957(14) 0.0549(14) Uani 1 1 d .
H1 H 0.963(7) 0.831(6) 0.2833(13) 0.028(13) Uiso 1 1 d .
N2 N 1.0037(8) 0.6525(6) 0.22055(14) 0.0468(12) Uani 1 1 d .
H2 H 1.097(7) 0.738(6) 0.2262(12) 0.020(12) Uiso 1 1 d .
N3 N 1.1133(13) 0.3218(8) 0.06617(17) 0.0796(19) Uani 1 1 d .
N4 N 0.4443(9) 0.7649(7) 0.43369(15) 0.0599(14) Uani 1 1 d .
N5 N 0.4832(8) 0.1646(6) 0.22305(14) 0.0463(12) Uani 1 1 d .
H5 H 0.588(8) 0.232(6) 0.2323(15) 0.035(14) Uiso 1 1 d .
N6 N 0.3371(8) 0.2688(6) 0.28129(14) 0.0482(13) Uani 1 1 d .
H6 H 0.456(8) 0.339(6) 0.2810(13) 0.028(12) Uiso 1 1 d .
N7 N -0.0948(9) 0.2590(8) 0.43294(16) 0.0652(15) Uani 1 1 d .
N8 N 0.5368(8) -0.1815(7) 0.06817(15) 0.0607(15) Uani 1 1 d .
C1 C 0.8497(9) 0.6218(7) 0.25063(16) 0.0426(14) Uani 1 1 d .
C2 C 1.0242(9) 0.5597(7) 0.18342(15) 0.0419(13) Uani 1 1 d .
C3 C 0.8538(10) 0.4566(7) 0.16316(17) 0.0502(15) Uani 1 1 d .
H3 H 0.7199 0.4470 0.1783 0.060 Uiso 1 1 calc R
C4 C 0.8811(10) 0.3773(7) 0.12469(17) 0.0516(15) Uani 1 1 d .
H4A H 0.7765 0.3141 0.1122 0.062 Uiso 1 1 calc R
C5 C 1.0839(11) 0.4041(7) 0.10720(17) 0.0542(16) Uani 1 1 d .
C6 C 1.2579(10) 0.5053(7) 0.12660(18) 0.0562(17) Uani 1 1 d .
H6A H 1.3910 0.5158 0.1113 0.067 Uiso 1 1 calc R
C7 C 1.2282(9) 0.5803(7) 0.16485(17) 0.0510(15) Uani 1 1 d .
H7 H 1.3353 0.6402 0.1775 0.061 Uiso 1 1 calc R
C8 C 0.7459(9) 0.7393(7) 0.31790(16) 0.0432(14) Uani 1 1 d .
C9 C 0.5450(9) 0.8105(7) 0.32001(17) 0.0482(14) Uani 1 1 d .
H9 H 0.4749 0.8512 0.2960 0.058 Uiso 1 1 calc R
C10 C 0.4434(9) 0.8228(7) 0.35817(18) 0.0525(15) Uani 1 1 d .
H10 H 0.2999 0.8766 0.3608 0.063 Uiso 1 1 calc R
C11 C 0.5443(9) 0.7572(7) 0.39526(16) 0.0427(14) Uani 1 1 d .
C12 C 0.7404(10) 0.6816(7) 0.39184(17) 0.0522(15) Uani 1 1 d .
H12 H 0.8105 0.6347 0.4152 0.063 Uiso 1 1 calc R
C13 C 0.8398(9) 0.6724(7) 0.35378(17) 0.0491(15) Uani 1 1 d .
H13 H 0.9825 0.6172 0.3510 0.059 Uiso 1 1 calc R
C14 C 0.2728(11) 0.8830(10) 0.4393(2) 0.084(2) Uani 1 1 d .
H14A H 0.3225 1.0002 0.4382 0.126 Uiso 1 1 calc R
H14B H 0.1994 0.8648 0.4663 0.126 Uiso 1 1 calc R
H14C H 0.1717 0.8699 0.4174 0.126 Uiso 1 1 calc R
C15 C 0.5741(14) 0.7218(10) 0.47158(19) 0.095(3) Uani 1 1 d .
H15A H 0.6883 0.8017 0.4732 0.142 Uiso 1 1 calc R
H15B H 0.6399 0.6020 0.4694 0.142 Uiso 1 1 calc R
H15C H 0.4776 0.7339 0.4965 0.142 Uiso 1 1 calc R
C16 C 0.3189(8) 0.1429(7) 0.24999(16) 0.0389(13) Uani 1 1 d .
C17 C 0.2186(9) 0.2645(7) 0.31831(16) 0.0421(14) Uani 1 1 d .
C18 C 0.0054(8) 0.1857(7) 0.32034(16) 0.0440(14) Uani 1 1 d .
H18 H -0.0537 0.1398 0.2966 0.053 Uiso 1 1 calc R
C19 C -0.0970(9) 0.1841(7) 0.35809(17) 0.0477(15) Uani 1 1 d .
H19 H -0.2323 0.1358 0.3624 0.057 Uiso 1 1 calc R
C20 C 0.0134(9) 0.2628(7) 0.39326(16) 0.0453(14) Uani 1 1 d .
C21 C 0.2186(9) 0.3474(8) 0.39113(17) 0.0493(15) Uani 1 1 d .
H21 H 0.2727 0.3993 0.4146 0.059 Uiso 1 1 calc R
C22 C 0.3235(9) 0.3463(7) 0.35388(17) 0.0493(15) Uani 1 1 d .
H22 H 0.4587 0.3951 0.3499 0.059 Uiso 1 1 calc R
C23 C 0.4872(9) 0.0668(6) 0.18478(16) 0.0413(14) Uani 1 1 d .
C24 C 0.3134(9) 0.0560(7) 0.15555(16) 0.0449(14) Uani 1 1 d .
H24 H 0.1756 0.1111 0.1640 0.054 Uiso 1 1 calc R
C25 C 0.3286(9) -0.0261(7) 0.11684(17) 0.0474(14) Uani 1 1 d .
H25 H 0.2098 -0.0301 0.0996 0.057 Uiso 1 1 calc R
C26 C 0.5248(9) -0.0974(7) 0.10681(16) 0.0439(14) Uani 1 1 d .
C27A C 0.6992(9) -0.0882(7) 0.13671(17) 0.0495(15) Uani 1 1 d .
H27A H 0.8373 -0.1435 0.1285 0.059 Uiso 1 1 calc R
C28 C 0.6807(9) -0.0063(7) 0.17568(16) 0.0440(14) Uani 1 1 d .
H28 H 0.7974 -0.0044 0.1935 0.053 Uiso 1 1 calc R
C29 C 0.7441(10) -0.2323(10) 0.05511(19) 0.077(2) Uani 1 1 d .
H29A H 0.8278 -0.1302 0.0525 0.116 Uiso 1 1 calc R
H29B H 0.7447 -0.2905 0.0282 0.116 Uiso 1 1 calc R
H29C H 0.8094 -0.3129 0.0752 0.116 Uiso 1 1 calc R
C30 C 0.3592(11) -0.1770(10) 0.03637(18) 0.076(2) Uani 1 1 d .
H30A H 0.3075 -0.0561 0.0310 0.114 Uiso 1 1 calc R
H30B H 0.2380 -0.2400 0.0474 0.114 Uiso 1 1 calc R
H30C H 0.4192 -0.2321 0.0105 0.114 Uiso 1 1 calc R

loop_
_atom_site_aniso_label
_atom_site_aniso_U_11
_atom_site_aniso_U_22
_atom_site_aniso_U_33
_atom_site_aniso_U_23
_atom_site_aniso_U_13
_atom_site_aniso_U_12
O1 0.063(3) 0.051(2) 0.055(2) -0.0164(19) 0.026(2) -0.020(2)
O2 0.138(5) 0.123(5) 0.070(4) -0.049(3) -0.005(4) 0.009(4)
O3 0.156(6) 0.125(5) 0.081(4) -0.032(3) 0.067(4) -0.013(4)
O4 0.053(2) 0.047(2) 0.047(2) -0.0098(18) 0.0174(18) -0.0168(19)
O5 0.098(4) 0.142(5) 0.082(4) -0.028(3) 0.057(3) -0.039(4)
O6 0.096(4) 0.172(6) 0.045(3) -0.029(3) 0.018(3) -0.016(4)
N1 0.072(3) 0.045(3) 0.049(3) -0.017(2) 0.030(3) -0.029(3)
N2 0.051(3) 0.040(3) 0.050(3) -0.012(2) 0.021(2) -0.015(2)
N3 0.127(6) 0.062(4) 0.045(3) -0.007(3) 0.016(4) 0.012(4)
N4 0.074(4) 0.058(3) 0.044(3) -0.008(2) 0.024(3) 0.001(3)
N5 0.050(3) 0.049(3) 0.041(3) -0.016(2) 0.019(2) -0.023(2)
N6 0.049(3) 0.045(3) 0.051(3) -0.012(2) 0.024(2) -0.018(2)
N7 0.065(4) 0.076(4) 0.050(3) 0.000(3) 0.018(3) 0.009(3)
N8 0.050(3) 0.078(4) 0.051(3) -0.019(3) 0.017(3) -0.001(3)
C1 0.045(3) 0.038(3) 0.044(3) 0.000(3) 0.015(3) -0.010(3)
C2 0.047(3) 0.040(3) 0.036(3) 0.001(2) 0.012(3) 0.003(3)
C3 0.058(4) 0.041(3) 0.051(4) -0.001(3) 0.011(3) -0.007(3)
C4 0.069(4) 0.042(3) 0.043(3) -0.008(3) 0.005(3) -0.004(3)
C5 0.079(4) 0.041(3) 0.038(3) -0.002(3) 0.015(3) 0.015(3)
C6 0.064(4) 0.048(4) 0.053(4) -0.005(3) 0.024(3) 0.006(3)
C7 0.050(3) 0.051(4) 0.051(4) -0.004(3) 0.016(3) -0.009(3)
C8 0.052(4) 0.038(3) 0.039(3) -0.008(3) 0.015(3) -0.014(3)
C9 0.042(3) 0.057(4) 0.046(3) 0.009(3) -0.004(3) -0.003(3)
C10 0.044(3) 0.052(4) 0.059(4) 0.002(3) 0.015(3) -0.005(3)
C11 0.050(3) 0.036(3) 0.040(3) -0.003(2) 0.011(3) 0.001(3)
C12 0.064(4) 0.048(4) 0.043(3) -0.001(3) 0.009(3) -0.006(3)
C13 0.050(3) 0.045(3) 0.050(4) -0.005(3) 0.015(3) 0.001(3)
C14 0.067(5) 0.099(6) 0.079(5) -0.023(4) 0.028(4) 0.014(4)
C15 0.130(7) 0.102(6) 0.043(4) 0.006(4) 0.029(4) 0.021(5)
C16 0.041(3) 0.036(3) 0.039(3) -0.003(2) 0.007(2) -0.007(3)
C17 0.051(3) 0.031(3) 0.044(3) -0.005(2) 0.016(3) -0.005(2)
C18 0.038(3) 0.051(3) 0.043(3) -0.012(3) 0.005(3) -0.005(3)
C19 0.040(3) 0.049(3) 0.053(4) -0.004(3) 0.016(3) -0.007(3)
C20 0.049(3) 0.045(3) 0.038(3) 0.003(3) 0.017(3) 0.004(3)
C21 0.051(3) 0.056(4) 0.039(3) -0.008(3) 0.002(3) 0.001(3)
C22 0.045(3) 0.055(4) 0.048(3) -0.012(3) 0.009(3) -0.010(3)
C23 0.045(3) 0.031(3) 0.045(3) -0.004(2) 0.018(3) -0.004(2)
C24 0.040(3) 0.048(3) 0.045(3) -0.005(3) 0.006(3) -0.001(3)
C25 0.038(3) 0.060(4) 0.043(3) -0.008(3) 0.001(3) 0.001(3)
C26 0.040(3) 0.049(3) 0.041(3) -0.009(3) 0.011(3) -0.004(3)
C27A 0.039(3) 0.051(4) 0.055(4) -0.008(3) 0.013(3) 0.006(3)
C28 0.040(3) 0.048(3) 0.044(3) 0.000(3) 0.002(3) -0.008(3)
C29 0.070(4) 0.103(6) 0.050(4) -0.014(4) 0.016(3) 0.037(4)
C30 0.068(4) 0.108(6) 0.049(4) -0.020(4) 0.001(4) 0.013(4)

loop_
_atom_type_symbol
_atom_type_description
_atom_type_scat_dispersion_real
_atom_type_scat_dispersion_imag
_atom_type_scat_source
C C 0.0033 0.0000 'International Tables Vol C Tables 4.2.6.8 and 6.1.1.4'
H H 0.0000 0.0000 'International Tables Vol C Tables 4.2.6.8 and 6.1.1.4'
N N 0.0061 0.0000 'International Tables Vol C Tables 4.2.6.8 and 6.1.1.4'
O O 0.0106 0.0000 'International Tables Vol C Tables 4.2.6.8 and 6.1.1.4'

loop_
_geom_angle_atom_site_label_1
_geom_angle_atom_site_label_2
_geom_angle_atom_site_label_3
_geom_angle
C1 N1 C8 120.3(5)
C1 N1 H1 132(3)
C8 N1 H1 105(3)
C1 N2 C2 121.8(5)
C1 N2 H2 117(3)
C2 N2 H2 122(3)
O3 N3 O2 128.8(6)
O3 N3 C5 108.1(7)
O2 N3 C5 123.1(7)
C14 N4 C11 116.3(6)
C14 N4 C15 116.2(5)
C11 N4 C15 120.2(5)
C16 N5 C23 116.2(5)
C16 N5 H5 115(3)
C23 N5 H5 128(3)
C17 N6 C16 121.2(5)
C17 N6 H6 115(3)
C16 N6 H6 121(3)
O6 N7 O5 129.1(5)
O6 N7 C20 116.4(6)
O5 N7 C20 114.4(6)
C29 N8 C26 112.3(5)
C29 N8 C30 118.4(5)
C26 N8 C30 127.2(5)
O1 C1 N1 129.3(4)
O1 C1 N2 125.1(5)
N1 C1 N2 105.5(5)
C7 C2 N2 108.4(5)
C7 C2 C3 123.1(5)
N2 C2 C3 128.5(5)
C4 C3 C2 125.1(5)
C4 C3 H3 117.4
C2 C3 H3 117.4
C5 C4 C3 109.6(6)
C5 C4 H4A 125.2
C3 C4 H4A 125.2
C4 C5 N3 110.0(6)
C4 C5 C6 126.6(5)
N3 C5 C6 123.5(6)
C7 C6 C5 122.7(5)
C7 C6 H6A 118.7
C5 C6 H6A 118.7
C6 C7 C2 112.9(6)
C6 C7 H7 123.6
C2 C7 H7 123.6
C9 C8 N1 116.6(6)
C9 C8 C13 119.9(5)
N1 C8 C13 123.3(5)
C8 C9 C10 116.6(6)
C8 C9 H9 121.7
C10 C9 H9 121.7
C9 C10 C11 123.0(5)
C9 C10 H10 118.5
C11 C10 H10 118.5
C12 C11 N4 117.1(6)
C12 C11 C10 118.8(5)
N4 C11 C10 124.1(5)
C11 C12 C13 117.4(6)
C11 C12 H12 121.3
C13 C12 H12 121.3
C12 C13 C8 124.2(6)
C12 C13 H13 117.9
C8 C13 H13 117.9
N4 C14 H14A 109.5
N4 C14 H14B 109.5
H14A C14 H14B 109.5
N4 C14 H14C 109.5
H14A C14 H14C 109.5
H14B C14 H14C 109.5
N4 C15 H15A 109.5
N4 C15 H15B 109.5
H15A C15 H15B 109.5
N4 C15 H15C 109.5
H15A C15 H15C 109.5
H15B C15 H15C 109.5
N5 C16 O4 126.3(5)
N5 C16 N6 104.6(4)
O4 C16 N6 129.1(4)
N6 C17 C18 119.8(5)
N6 C17 C22 113.8(5)
C18 C17 C22 126.4(4)
C19 C18 C17 115.6(5)
C19 C18 H18 122.2
C17 C18 H18 122.2
C18 C19 C20 117.0(5)
C18 C19 H19 121.5
C20 C19 H19 121.5
N7 C20 C21 115.8(5)
N7 C20 C19 116.5(5)
C21 C20 C19 127.7(4)
C22 C21 C20 115.7(5)
C22 C21 H21 122.2
C20 C21 H21 122.2
C21 C22 C17 117.6(5)
C21 C22 H22 121.2
C17 C22 H22 121.2
C28 C23 N5 110.7(5)
C28 C23 C24 120.1(5)
N5 C23 C24 128.9(5)
C25 C24 C23 127.5(5)
C25 C24 H24 116.2
C23 C24 H24 116.2
C26 C25 C24 113.0(5)
C26 C25 H25 123.5
C24 C25 H25 123.5
C25 C26 N8 112.4(5)
C25 C26 C27A 119.2(5)
N8 C26 C27A 128.3(5)
C28 C27A C26 127.0(5)
C28 C27A H27A 116.5
C26 C27A H27A 116.5
C23 C28 C27A 113.1(5)
C23 C28 H28 123.5
C27A C28 H28 123.5
N8 C29 H29A 109.5
N8 C29 H29B 109.5
H29A C29 H29B 109.5
N8 C29 H29C 109.5
H29A C29 H29C 109.5
H29B C29 H29C 109.5
N8 C30 H30A 109.5
N8 C30 H30B 109.5
H30A C30 H30B 109.5
N8 C30 H30C 109.5
H30A C30 H30C 109.5
H30B C30 H30C 109.5

loop_
_geom_bond_atom_site_label_1
_geom_bond_atom_site_label_2
_geom_bond_distance
O1 C1 1.317(6)
O2 N3 1.329(8)
O3 N3 1.216(8)
O4 C16 1.327(6)
O5 N7 1.291(7)
O6 N7 1.275(7)
N1 C1 1.332(7)
N1 C8 1.374(6)
N1 H1 0.93(5)
N2 C1 1.334(6)
N2 C2 1.366(6)
N2 H2 0.92(4)
N3 C5 1.439(7)
N4 C14 1.319(7)
N4 C11 1.332(6)
N4 C15 1.492(8)
N5 C16 1.300(6)
N5 C23 1.420(6)
N5 H5 0.91(5)
N6 C17 1.346(6)
N6 C16 1.391(6)
N6 H6 0.93(5)
N7 C20 1.390(6)
N8 C29 1.329(7)
N8 C26 1.377(7)
N8 C30 1.513(8)
C2 C7 1.364(7)
C2 C3 1.514(8)
C3 C4 1.356(7)
C3 H3 0.9300
C4 C5 1.355(8)
C4 H4A 0.9300
C5 C6 1.511(9)
C6 C7 1.337(7)
C6 H6A 0.9300
C7 H7 0.9300
C8 C9 1.290(7)
C8 C13 1.376(7)
C9 C10 1.329(7)
C9 H9 0.9300
C10 C11 1.424(8)
C10 H10 0.9300
C11 C12 1.277(7)
C12 C13 1.320(7)
C12 H12 0.9300
C13 H13 0.9300
C14 H14A 0.9600
C14 H14B 0.9600
C14 H14C 0.9600
C15 H15A 0.9600
C15 H15B 0.9600
C15 H15C 0.9600
C17 C18 1.468(7)
C17 C22 1.484(7)
C18 C19 1.320(7)
C18 H18 0.9300
C19 C20 1.481(8)
C19 H19 0.9300
C20 C21 1.445(8)
C21 C22 1.312(7)
C21 H21 0.9300
C22 H22 0.9300
C23 C28 1.275(7)
C23 C24 1.448(7)
C24 C25 1.372(7)
C24 H24 0.9300
C25 C26 1.290(7)
C25 H25 0.9300
C26 C27A 1.464(8)
C27A C28 1.378(7)
C27A H27A 0.9300
C28 H28 0.9300
C29 H29A 0.9600
C29 H29B 0.9600
C29 H29C 0.9600
C30 H30A 0.9600
C30 H30B 0.9600
C30 H30C 0.9600
